data_4103527
loop_
_publ_author_name
'Meagan E. Evans'
'Ting Li'
'William D. Jones'

_publ_contact_author_address 'Department of Chemistry, University of Rochester, Rochester, New York 14627'
_publ_contact_author_email jones@chem.rochester.edu
_publ_contact_author_name 'William D. Jones'
_publ_section_title
;
 C-H vs C-C Bond Activation of Acetonitrile and Benzonitrile via Oxidative
 Addition: Rhodium vs Nickel and Cp* vs Tp' (Tp' =
 Hydrotris(3,5-dimethylpyrazol-1-yl)borate, Cp* =
 \h5-Pentamethylcyclopentadienyl)
;
_journal_name_full 'Journal of the American Chemical Society'
_journal_page_first 16278
_journal_page_last 16284
_journal_paper_doi 10.1021/ja107927b
_journal_volume 132
_journal_year 2010
_chemical_formula_moiety 'C20 H29 N P Rh, 0.5(H2 O)'
_chemical_formula_sum 'C20 H30 N O0.5 P Rh'
_chemical_formula_weight 426.33
_chemical_name_common jonme12
_chemical_name_systematic
; 
 ? 
;
_space_group_IT_number 2
_symmetry_cell_setting triclinic
_symmetry_space_group_name_Hall '-P 1'
_symmetry_space_group_name_H-M 'P -1'
_atom_sites_solution_hydrogens geom
_atom_sites_solution_primary direct
_atom_sites_solution_secondary difmap
_audit_creation_method SHELXL-97
_cell_angle_alpha 89.287(3)
_cell_angle_beta 76.682(3)
_cell_angle_gamma 67.204(3)
_cell_formula_units_Z 2
_cell_length_a 8.1053(13)
_cell_length_b 8.7271(13)
_cell_length_c 15.880(2)
_cell_measurement_reflns_used 4057
_cell_measurement_temperature 100.0(1)
_cell_measurement_theta_max 37.76
_cell_measurement_theta_min 2.81
_cell_volume 1004.0(3)
_computing_cell_refinement 'SAINT (Bruker, 2009)'
_computing_data_collection 'APEX2 (Bruker, 2010)'
_computing_data_reduction 'SAINT (Bruker, 2009)'
_computing_molecular_graphics 'SHELXTL (Sheldrick, 2008)'
_computing_publication_material 'SHELXTL (Sheldrick, 2008)'
_computing_structure_refinement 'SHELXL-97 (Sheldrick, 2008)'
_computing_structure_solution 'SIR97 (Altomare et al., 1999)'
_diffrn_ambient_temperature 100.0(1)
_diffrn_measured_fraction_theta_full 0.987
_diffrn_measured_fraction_theta_max 0.987
_diffrn_measurement_device_type 'Bruker SMART APEX II CCD Platform'
_diffrn_measurement_method 'area detector, \w scans per \f'
_diffrn_radiation_monochromator graphite
_diffrn_radiation_source 'fine-focus sealed tube'
_diffrn_radiation_type MoK\a
_diffrn_radiation_wavelength 0.71073
_diffrn_reflns_av_R_equivalents 0.0365
_diffrn_reflns_av_sigmaI/netI 0.0371
_diffrn_reflns_limit_h_max 13
_diffrn_reflns_limit_h_min -13
_diffrn_reflns_limit_k_max 14
_diffrn_reflns_limit_k_min -14
_diffrn_reflns_limit_l_max 26
_diffrn_reflns_limit_l_min -26
_diffrn_reflns_number 31455
_diffrn_reflns_theta_full 36.32
_diffrn_reflns_theta_max 36.32
_diffrn_reflns_theta_min 1.32
_diffrn_standards_number 0
_exptl_absorpt_coefficient_mu 0.933
_exptl_absorpt_correction_T_max 0.9125
_exptl_absorpt_correction_T_min 0.7934
_exptl_absorpt_correction_type multi-scan
_exptl_absorpt_process_details 'SADABS (Sheldrick, 2008)'
_exptl_crystal_colour colorless
_exptl_crystal_density_diffrn 1.410
_exptl_crystal_density_method 'not measured'
_exptl_crystal_description block
_exptl_crystal_F_000 442
_exptl_crystal_size_max 0.26
_exptl_crystal_size_mid 0.14
_exptl_crystal_size_min 0.10
_refine_diff_density_max 0.890
_refine_diff_density_min -0.919
_refine_diff_density_rms 0.095
_refine_ls_extinction_method none
_refine_ls_goodness_of_fit_ref 1.050
_refine_ls_hydrogen_treatment mixed
_refine_ls_matrix_type full
_refine_ls_number_parameters 233
_refine_ls_number_reflns 9623
_refine_ls_number_restraints 0
_refine_ls_restrained_S_all 1.050
_refine_ls_R_factor_all 0.0356
_refine_ls_R_factor_gt 0.0289
_refine_ls_shift/su_max 0.004
_refine_ls_shift/su_mean 0.000
_refine_ls_structure_factor_coef Fsqd
_refine_ls_weighting_details 'calc w=1/[\s^2^(Fo^2^)+(0.0325P)^2^+0.1660P] where P=(Fo^2^+2Fc^2^)/3'
_refine_ls_weighting_scheme calc
_refine_ls_wR_factor_gt 0.0663
_refine_ls_wR_factor_ref 0.0697
_reflns_number_gt 8452
_reflns_number_total 9623
_reflns_threshold_expression >2sigma(I)
_cod_data_source_file ja107927b_si_002_3.cif
_cod_data_source_block 5
_cod_database_code 4103527

loop_
_symmetry_equiv_pos_as_xyz
'x, y, z'
'-x, -y, -z'

loop_
_atom_site_label
_atom_site_type_symbol
_atom_site_fract_x
_atom_site_fract_y
_atom_site_fract_z
_atom_site_U_iso_or_equiv
_atom_site_adp_type
_atom_site_occupancy
_atom_site_symmetry_multiplicity
_atom_site_calc_flag
_atom_site_refinement_flags
_atom_site_disorder_assembly
_atom_site_disorder_group
Rh1 Rh 0.854620(13) 0.308499(11) 0.739206(6) 0.01453(3) Uani 1 1 d . . .
P1 P 0.71953(5) 0.46143(4) 0.63946(2) 0.01829(6) Uani 1 1 d . . .
C1 C 1.0904(2) 0.28954(18) 0.65948(9) 0.0228(2) Uani 1 1 d . . .
N1 N 1.23148(19) 0.2686(2) 0.61174(9) 0.0338(3) Uani 1 1 d . . .
C2 C 0.8282(2) 0.52501(17) 0.80166(8) 0.0198(2) Uani 1 1 d . . .
C3 C 0.6558(2) 0.64921(18) 0.84127(10) 0.0270(3) Uani 1 1 d . . .
H3 H 0.5473 0.6399 0.8334 0.032 Uiso 1 1 calc R . .
C4 C 0.6392(3) 0.7867(2) 0.89218(10) 0.0346(4) Uani 1 1 d . . .
H4 H 0.5204 0.8701 0.9174 0.042 Uiso 1 1 calc R . .
C5 C 0.7949(3) 0.8017(2) 0.90592(11) 0.0393(4) Uani 1 1 d . . .
H5 H 0.7842 0.8944 0.9408 0.047 Uiso 1 1 calc R . .
C6 C 0.9660(3) 0.6801(3) 0.86812(11) 0.0397(4) Uani 1 1 d . . .
H6 H 1.0737 0.6885 0.8777 0.048 Uiso 1 1 calc R . .
C7 C 0.9829(2) 0.5449(2) 0.81607(10) 0.0291(3) Uani 1 1 d . . .
H7 H 1.1025 0.4641 0.7897 0.035 Uiso 1 1 calc R . .
C8 C 0.7867(3) 0.63306(19) 0.60923(10) 0.0295(3) Uani 1 1 d . . .
H8A H 0.7385 0.6815 0.5595 0.044 Uiso 1 1 calc R . .
H8B H 0.9216 0.5925 0.5935 0.044 Uiso 1 1 calc R . .
H8C H 0.7363 0.7183 0.6583 0.044 Uiso 1 1 calc R . .
C9 C 0.7801(2) 0.3407(2) 0.53663(9) 0.0284(3) Uani 1 1 d . . .
H9A H 0.7331 0.4153 0.4933 0.043 Uiso 1 1 calc R . .
H9B H 0.7252 0.2577 0.5440 0.043 Uiso 1 1 calc R . .
H9C H 0.9147 0.2840 0.5171 0.043 Uiso 1 1 calc R . .
C10 C 0.4693(2) 0.5557(2) 0.66334(11) 0.0314(3) Uani 1 1 d . . .
H10A H 0.4305 0.6246 0.6166 0.047 Uiso 1 1 calc R . .
H10B H 0.4209 0.6255 0.7184 0.047 Uiso 1 1 calc R . .
H10C H 0.4214 0.4678 0.6678 0.047 Uiso 1 1 calc R . .
C11 C 0.91690(18) 0.03418(15) 0.73684(8) 0.0184(2) Uani 1 1 d . . .
C12 C 0.72372(18) 0.11996(16) 0.75378(9) 0.0188(2) Uani 1 1 d . . .
C13 C 0.6620(2) 0.22714(17) 0.83287(9) 0.0226(2) Uani 1 1 d . . .
C14 C 0.8197(2) 0.19807(18) 0.86685(9) 0.0245(3) Uani 1 1 d . . .
C15 C 0.9774(2) 0.08370(17) 0.80702(9) 0.0215(2) Uani 1 1 d . . .
C16 C 1.0369(2) -0.09500(19) 0.66349(11) 0.0314(3) Uani 1 1 d . . .
H16A H 1.0546 -0.2062 0.6828 0.047 Uiso 1 1 calc R . .
H16B H 1.1570 -0.0868 0.6449 0.047 Uiso 1 1 calc R . .
H16C H 0.9780 -0.0767 0.6148 0.047 Uiso 1 1 calc R . .
C17 C 0.6003(2) 0.0923(2) 0.70439(12) 0.0321(3) Uani 1 1 d . . .
H17A H 0.5646 0.0023 0.7281 0.048 Uiso 1 1 calc R . .
H17B H 0.6657 0.0615 0.6431 0.048 Uiso 1 1 calc R . .
H17C H 0.4895 0.1950 0.7096 0.048 Uiso 1 1 calc R . .
C18 C 0.4641(3) 0.3263(2) 0.87834(13) 0.0432(5) Uani 1 1 d . . .
H18A H 0.4139 0.2538 0.9133 0.065 Uiso 1 1 calc R . .
H18B H 0.3927 0.3721 0.8352 0.065 Uiso 1 1 calc R . .
H18C H 0.4564 0.4178 0.9163 0.065 Uiso 1 1 calc R . .
C19 C 0.8174(4) 0.2713(3) 0.95218(11) 0.0449(5) Uani 1 1 d . . .
H19A H 0.7980 0.1990 0.9978 0.067 Uiso 1 1 calc R . .
H19B H 0.7171 0.3823 0.9661 0.067 Uiso 1 1 calc R . .
H19C H 0.9355 0.2805 0.9484 0.067 Uiso 1 1 calc R . .
C20 C 1.1715(3) 0.0136(2) 0.81711(15) 0.0383(4) Uani 1 1 d . . .
H20A H 1.1935 -0.0888 0.8470 0.058 Uiso 1 1 calc R . .
H20B H 1.1904 0.0954 0.8513 0.058 Uiso 1 1 calc R . .
H20C H 1.2577 -0.0118 0.7597 0.058 Uiso 1 1 calc R . .
O1 O 1.5799(4) 0.0794(4) 0.4787(2) 0.0434(7) Uani 0.50 1 d P A -1
H1A H 1.475(8) 0.122(6) 0.518(4) 0.054(15) Uiso 0.50 1 d P B -1
H1B H 1.608(7) -0.027(8) 0.475(3) 0.056(16) Uiso 0.50 1 d P C -1

loop_
_atom_site_aniso_label
_atom_site_aniso_U_11
_atom_site_aniso_U_22
_atom_site_aniso_U_33
_atom_site_aniso_U_23
_atom_site_aniso_U_13
_atom_site_aniso_U_12
Rh1 0.01309(4) 0.01538(4) 0.01322(4) -0.00060(3) -0.00288(3) -0.00377(3)
P1 0.01971(15) 0.01821(14) 0.01615(14) 0.00148(11) -0.00628(11) -0.00559(12)
C1 0.0200(6) 0.0271(6) 0.0187(5) 0.0027(5) -0.0050(4) -0.0065(5)
N1 0.0209(6) 0.0507(9) 0.0239(6) 0.0061(6) -0.0030(5) -0.0094(6)
C2 0.0263(6) 0.0201(5) 0.0157(5) 0.0013(4) -0.0064(4) -0.0114(5)
C3 0.0317(7) 0.0229(6) 0.0230(6) -0.0050(5) -0.0071(5) -0.0067(5)
C4 0.0525(11) 0.0217(7) 0.0240(7) -0.0046(5) -0.0075(7) -0.0096(7)
C5 0.0756(14) 0.0332(8) 0.0212(7) 0.0005(6) -0.0100(8) -0.0353(9)
C6 0.0562(12) 0.0521(11) 0.0282(8) -0.0018(7) -0.0081(7) -0.0411(10)
C7 0.0337(8) 0.0382(8) 0.0233(6) -0.0015(6) -0.0069(6) -0.0226(7)
C8 0.0419(9) 0.0249(7) 0.0260(7) 0.0078(5) -0.0113(6) -0.0164(6)
C9 0.0375(8) 0.0313(7) 0.0188(6) 0.0003(5) -0.0099(6) -0.0143(6)
C10 0.0222(7) 0.0353(8) 0.0318(8) 0.0048(6) -0.0116(6) -0.0034(6)
C11 0.0163(5) 0.0157(5) 0.0209(5) -0.0007(4) -0.0029(4) -0.0048(4)
C12 0.0166(5) 0.0192(5) 0.0209(5) 0.0030(4) -0.0047(4) -0.0073(4)
C13 0.0212(6) 0.0204(6) 0.0197(6) 0.0014(4) 0.0022(4) -0.0053(5)
C14 0.0376(8) 0.0225(6) 0.0152(5) 0.0032(4) -0.0079(5) -0.0131(6)
C15 0.0235(6) 0.0195(5) 0.0254(6) 0.0067(4) -0.0124(5) -0.0092(5)
C16 0.0312(8) 0.0209(6) 0.0315(8) -0.0081(5) 0.0048(6) -0.0058(6)
C17 0.0308(8) 0.0336(8) 0.0449(9) 0.0116(7) -0.0209(7) -0.0201(7)
C18 0.0285(8) 0.0362(9) 0.0433(10) 0.0012(7) 0.0163(7) -0.0040(7)
C19 0.0859(16) 0.0396(9) 0.0189(7) 0.0042(6) -0.0173(8) -0.0326(10)
C20 0.0333(9) 0.0312(8) 0.0631(12) 0.0199(8) -0.0319(9) -0.0152(7)
O1 0.0351(14) 0.0417(16) 0.0429(15) -0.0077(12) 0.0126(12) -0.0162(12)

loop_
_atom_type_symbol
_atom_type_description
_atom_type_scat_dispersion_real
_atom_type_scat_dispersion_imag
_atom_type_scat_source
C C 0.0033 0.0016 'International Tables Vol C Tables 4.2.6.8 and 6.1.1.4'
H H 0.0000 0.0000 'International Tables Vol C Tables 4.2.6.8 and 6.1.1.4'
N N 0.0061 0.0033 'International Tables Vol C Tables 4.2.6.8 and 6.1.1.4'
O O 0.0106 0.0060 'International Tables Vol C Tables 4.2.6.8 and 6.1.1.4'
P P 0.1023 0.0942 'International Tables Vol C Tables 4.2.6.8 and 6.1.1.4'
Rh Rh -1.1178 0.9187 'International Tables Vol C Tables 4.2.6.8 and 6.1.1.4'

loop_
_geom_angle_atom_site_label_1
_geom_angle_atom_site_label_2
_geom_angle_atom_site_label_3
_geom_angle
C1 Rh1 C2 91.37(6)
C1 Rh1 C13 157.38(6)
C2 Rh1 C13 102.92(5)
C1 Rh1 C15 95.76(6)
C2 Rh1 C15 113.01(5)
C13 Rh1 C15 62.64(5)
C1 Rh1 C14 126.77(6)
C2 Rh1 C14 90.08(5)
C13 Rh1 C14 37.50(6)
C15 Rh1 C14 37.05(5)
C1 Rh1 C11 96.74(5)
C2 Rh1 C11 150.28(5)
C13 Rh1 C11 62.40(5)
C15 Rh1 C11 37.84(5)
C14 Rh1 C11 62.27(5)
C1 Rh1 P1 85.46(4)
C2 Rh1 P1 89.01(4)
C13 Rh1 P1 111.88(4)
C15 Rh1 P1 157.87(4)
C14 Rh1 P1 147.77(4)
C11 Rh1 P1 120.04(4)
C1 Rh1 C12 128.03(5)
C2 Rh1 C12 139.91(5)
C13 Rh1 C12 37.54(5)
C15 Rh1 C12 62.02(5)
C14 Rh1 C12 62.02(5)
C11 Rh1 C12 36.44(5)
P1 Rh1 C12 99.99(4)
C8 P1 C9 103.18(8)
C8 P1 C10 103.83(8)
C9 P1 C10 102.50(8)
C8 P1 Rh1 114.54(6)
C9 P1 Rh1 112.53(6)
C10 P1 Rh1 118.47(6)
N1 C1 Rh1 176.03(15)
C7 C2 C3 116.52(13)
C7 C2 Rh1 120.76(11)
C3 C2 Rh1 122.22(11)
C4 C3 C2 121.77(16)
C4 C3 H3 119.1
C2 C3 H3 119.1
C5 C4 C3 120.26(17)
C5 C4 H4 119.9
C3 C4 H4 119.9
C6 C5 C4 118.91(15)
C6 C5 H5 120.5
C4 C5 H5 120.5
C5 C6 C7 120.86(17)
C5 C6 H6 119.6
C7 C6 H6 119.6
C6 C7 C2 121.66(17)
C6 C7 H7 119.2
C2 C7 H7 119.2
P1 C8 H8A 109.5
P1 C8 H8B 109.5
H8A C8 H8B 109.5
P1 C8 H8C 109.5
H8A C8 H8C 109.5
H8B C8 H8C 109.5
P1 C9 H9A 109.5
P1 C9 H9B 109.5
H9A C9 H9B 109.5
P1 C9 H9C 109.5
H9A C9 H9C 109.5
H9B C9 H9C 109.5
P1 C10 H10A 109.5
P1 C10 H10B 109.5
H10A C10 H10B 109.5
P1 C10 H10C 109.5
H10A C10 H10C 109.5
H10B C10 H10C 109.5
C12 C11 C15 107.80(11)
C12 C11 C16 126.35(13)
C15 C11 C16 125.70(13)
C12 C11 Rh1 72.40(7)
C15 C11 Rh1 70.10(7)
C16 C11 Rh1 126.61(10)
C11 C12 C13 108.34(12)
C11 C12 C17 126.25(13)
C13 C12 C17 125.11(13)
C11 C12 Rh1 71.16(7)
C13 C12 Rh1 69.55(8)
C17 C12 Rh1 129.95(10)
C14 C13 C12 107.56(12)
C14 C13 C18 126.46(15)
C12 C13 C18 125.14(15)
C14 C13 Rh1 72.09(8)
C12 C13 Rh1 72.90(8)
C18 C13 Rh1 128.75(11)
C15 C14 C13 108.07(12)
C15 C14 C19 125.97(16)
C13 C14 C19 125.94(16)
C15 C14 Rh1 70.71(8)
C13 C14 Rh1 70.41(8)
C19 C14 Rh1 126.06(11)
C14 C15 C11 108.10(12)
C14 C15 C20 126.62(14)
C11 C15 C20 125.10(14)
C14 C15 Rh1 72.24(8)
C11 C15 Rh1 72.07(7)
C20 C15 Rh1 125.30(11)
C11 C16 H16A 109.5
C11 C16 H16B 109.5
H16A C16 H16B 109.5
C11 C16 H16C 109.5
H16A C16 H16C 109.5
H16B C16 H16C 109.5
C12 C17 H17A 109.5
C12 C17 H17B 109.5
H17A C17 H17B 109.5
C12 C17 H17C 109.5
H17A C17 H17C 109.5
H17B C17 H17C 109.5
C13 C18 H18A 109.5
C13 C18 H18B 109.5
H18A C18 H18B 109.5
C13 C18 H18C 109.5
H18A C18 H18C 109.5
H18B C18 H18C 109.5
C14 C19 H19A 109.5
C14 C19 H19B 109.5
H19A C19 H19B 109.5
C14 C19 H19C 109.5
H19A C19 H19C 109.5
H19B C19 H19C 109.5
C15 C20 H20A 109.5
C15 C20 H20B 109.5
H20A C20 H20B 109.5
C15 C20 H20C 109.5
H20A C20 H20C 109.5
H20B C20 H20C 109.5
H1A O1 H1B 105(4)

loop_
_geom_bond_atom_site_label_1
_geom_bond_atom_site_label_2
_geom_bond_distance
Rh1 C1 1.9819(15)
Rh1 C2 2.0579(13)
Rh1 C13 2.2175(14)
Rh1 C15 2.2197(13)
Rh1 C14 2.2397(14)
Rh1 C11 2.2460(13)
Rh1 P1 2.2590(4)
Rh1 C12 2.2620(13)
P1 C8 1.8065(16)
P1 C9 1.8138(15)
P1 C10 1.8153(17)
C1 N1 1.165(2)
C2 C7 1.398(2)
C2 C3 1.400(2)
C3 C4 1.400(2)
C3 H3 0.9500
C4 C5 1.384(3)
C4 H4 0.9500
C5 C6 1.379(3)
C5 H5 0.9500
C6 C7 1.393(2)
C6 H6 0.9500
C7 H7 0.9500
C8 H8A 0.9800
C8 H8B 0.9800
C8 H8C 0.9800
C9 H9A 0.9800
C9 H9B 0.9800
C9 H9C 0.9800
C10 H10A 0.9800
C10 H10B 0.9800
C10 H10C 0.9800
C11 C12 1.4097(18)
C11 C15 1.4481(19)
C11 C16 1.4949(19)
C12 C13 1.4421(19)
C12 C17 1.492(2)
C13 C14 1.433(2)
C13 C18 1.500(2)
C14 C15 1.417(2)
C14 C19 1.499(2)
C15 C20 1.498(2)
C16 H16A 0.9800
C16 H16B 0.9800
C16 H16C 0.9800
C17 H17A 0.9800
C17 H17B 0.9800
C17 H17C 0.9800
C18 H18A 0.9800
C18 H18B 0.9800
C18 H18C 0.9800
C19 H19A 0.9800
C19 H19B 0.9800
C19 H19C 0.9800
C20 H20A 0.9800
C20 H20B 0.9800
C20 H20C 0.9800
O1 H1A 0.88(6)
O1 H1B 0.87(6)

loop_
_geom_hbond_atom_site_label_D
_geom_hbond_atom_site_label_H
_geom_hbond_atom_site_label_A
_geom_hbond_distance_DH
_geom_hbond_distance_HA
_geom_hbond_distance_DA
_geom_hbond_angle_DHA
_geom_hbond_site_symmetry_A
O1 H1A N1 0.88(6) 2.12(6) 2.982(3) 168(5) .
O1 H1B N1 0.87(6) 2.27(6) 3.020(4) 145(5) 2_856

loop_
_geom_torsion_atom_site_label_1
_geom_torsion_atom_site_label_2
_geom_torsion_atom_site_label_3
_geom_torsion_atom_site_label_4
_geom_torsion
C1 Rh1 P1 C8 -52.79(8)
C2 Rh1 P1 C8 38.67(8)
C13 Rh1 P1 C8 142.20(7)
C15 Rh1 P1 C8 -146.89(12)
C14 Rh1 P1 C8 127.24(9)
C11 Rh1 P1 C8 -147.95(7)
C12 Rh1 P1 C8 179.37(7)
C1 Rh1 P1 C9 64.65(8)
C2 Rh1 P1 C9 156.10(7)
C13 Rh1 P1 C9 -100.37(7)
C15 Rh1 P1 C9 -29.46(13)
C14 Rh1 P1 C9 -115.32(9)
C11 Rh1 P1 C9 -30.52(7)
C12 Rh1 P1 C9 -63.20(7)
C1 Rh1 P1 C10 -175.91(8)
C2 Rh1 P1 C10 -84.46(8)
C13 Rh1 P1 C10 19.08(8)
C15 Rh1 P1 C10 89.98(13)
C14 Rh1 P1 C10 4.12(10)
C11 Rh1 P1 C10 88.92(8)
C12 Rh1 P1 C10 56.25(8)
C2 Rh1 C1 N1 158.6(19)
C13 Rh1 C1 N1 29(2)
C15 Rh1 C1 N1 45.3(19)
C14 Rh1 C1 N1 67.4(19)
C11 Rh1 C1 N1 7.2(19)
P1 Rh1 C1 N1 -112.5(19)
C12 Rh1 C1 N1 -13.4(19)
C1 Rh1 C2 C7 -37.41(12)
C13 Rh1 C2 C7 124.92(12)
C15 Rh1 C2 C7 59.44(13)
C14 Rh1 C2 C7 89.38(12)
C11 Rh1 C2 C7 68.78(16)
P1 Rh1 C2 C7 -122.84(11)
C12 Rh1 C2 C7 132.75(11)
C1 Rh1 C2 C3 150.96(12)
C13 Rh1 C2 C3 -46.71(12)
C15 Rh1 C2 C3 -112.20(12)
C14 Rh1 C2 C3 -82.25(12)
C11 Rh1 C2 C3 -102.86(14)
P1 Rh1 C2 C3 65.53(11)
C12 Rh1 C2 C3 -38.88(15)
C7 C2 C3 C4 0.4(2)
Rh1 C2 C3 C4 172.39(12)
C2 C3 C4 C5 -1.1(3)
C3 C4 C5 C6 0.5(3)
C4 C5 C6 C7 0.7(3)
C5 C6 C7 C2 -1.5(3)
C3 C2 C7 C6 0.9(2)
Rh1 C2 C7 C6 -171.24(13)
C1 Rh1 C11 C12 -152.16(8)
C2 Rh1 C11 C12 103.03(12)
C13 Rh1 C11 C12 37.04(8)
C15 Rh1 C11 C12 117.12(11)
C14 Rh1 C11 C12 79.60(9)
P1 Rh1 C11 C12 -63.53(8)
C1 Rh1 C11 C15 90.72(9)
C2 Rh1 C11 C15 -14.09(14)
C13 Rh1 C11 C15 -80.08(9)
C14 Rh1 C11 C15 -37.52(9)
P1 Rh1 C11 C15 179.35(7)
C12 Rh1 C11 C15 -117.12(11)
C1 Rh1 C11 C16 -29.56(14)
C2 Rh1 C11 C16 -134.36(14)
C13 Rh1 C11 C16 159.65(15)
C15 Rh1 C11 C16 -120.27(16)
C14 Rh1 C11 C16 -157.79(15)
P1 Rh1 C11 C16 59.08(14)
C12 Rh1 C11 C16 122.61(16)
C15 C11 C12 C13 1.65(15)
C16 C11 C12 C13 177.23(13)
Rh1 C11 C12 C13 -59.87(9)
C15 C11 C12 C17 -172.26(13)
C16 C11 C12 C17 3.3(2)
Rh1 C11 C12 C17 126.23(14)
C15 C11 C12 Rh1 61.51(9)
C16 C11 C12 Rh1 -122.91(14)
C1 Rh1 C12 C11 36.07(10)
C2 Rh1 C12 C11 -131.41(9)
C13 Rh1 C12 C11 -118.82(11)
C15 Rh1 C12 C11 -38.19(8)
C14 Rh1 C12 C11 -80.36(9)
P1 Rh1 C12 C11 128.11(7)
C1 Rh1 C12 C13 154.89(9)
C2 Rh1 C12 C13 -12.58(12)
C15 Rh1 C12 C13 80.64(9)
C14 Rh1 C12 C13 38.46(8)
C11 Rh1 C12 C13 118.82(11)
P1 Rh1 C12 C13 -113.07(8)
C1 Rh1 C12 C17 -85.88(15)
C2 Rh1 C12 C17 106.65(15)
C13 Rh1 C12 C17 119.23(17)
C15 Rh1 C12 C17 -160.13(15)
C14 Rh1 C12 C17 157.69(16)
C11 Rh1 C12 C17 -121.95(17)
P1 Rh1 C12 C17 6.16(14)
C11 C12 C13 C14 -3.36(15)
C17 C12 C13 C14 170.63(13)
Rh1 C12 C13 C14 -64.23(10)
C11 C12 C13 C18 -173.37(14)
C17 C12 C13 C18 0.6(2)
Rh1 C12 C13 C18 125.75(15)
C11 C12 C13 Rh1 60.87(9)
C17 C12 C13 Rh1 -125.13(14)
C1 Rh1 C13 C14 55.17(18)
C2 Rh1 C13 C14 -72.74(9)
C15 Rh1 C13 C14 36.70(8)
C11 Rh1 C13 C14 79.57(8)
P1 Rh1 C13 C14 -166.93(7)
C12 Rh1 C13 C14 115.53(11)
C1 Rh1 C13 C12 -60.37(17)
C2 Rh1 C13 C12 171.72(8)
C15 Rh1 C13 C12 -78.83(8)
C14 Rh1 C13 C12 -115.53(11)
C11 Rh1 C13 C12 -35.96(7)
P1 Rh1 C13 C12 77.54(8)
C1 Rh1 C13 C18 177.95(16)
C2 Rh1 C13 C18 50.04(17)
C15 Rh1 C13 C18 159.48(18)
C14 Rh1 C13 C18 122.78(19)
C11 Rh1 C13 C18 -157.65(18)
P1 Rh1 C13 C18 -44.15(17)
C12 Rh1 C13 C18 -121.7(2)
C12 C13 C14 C15 3.78(16)
C18 C13 C14 C15 173.62(15)
Rh1 C13 C14 C15 -60.99(10)
C12 C13 C14 C19 -174.31(14)
C18 C13 C14 C19 -4.5(3)
Rh1 C13 C14 C19 120.92(16)
C12 C13 C14 Rh1 64.77(9)
C18 C13 C14 Rh1 -125.39(16)
C1 Rh1 C14 C15 -38.54(11)
C2 Rh1 C14 C15 -130.31(9)
C13 Rh1 C14 C15 118.25(12)
C11 Rh1 C14 C15 38.32(8)
P1 Rh1 C14 C15 141.42(8)
C12 Rh1 C14 C15 79.74(9)
C1 Rh1 C14 C13 -156.79(9)
C2 Rh1 C14 C13 111.44(9)
C15 Rh1 C14 C13 -118.25(12)
C11 Rh1 C14 C13 -79.93(8)
P1 Rh1 C14 C13 23.17(12)
C12 Rh1 C14 C13 -38.51(8)
C1 Rh1 C14 C19 82.44(18)
C2 Rh1 C14 C19 -9.33(17)
C13 Rh1 C14 C19 -120.8(2)
C15 Rh1 C14 C19 121.0(2)
C11 Rh1 C14 C19 159.30(19)
P1 Rh1 C14 C19 -97.59(18)
C12 Rh1 C14 C19 -159.27(19)
C13 C14 C15 C11 -2.78(16)
C19 C14 C15 C11 175.31(14)
Rh1 C14 C15 C11 -63.59(9)
C13 C14 C15 C20 -178.00(14)
C19 C14 C15 C20 0.1(2)
Rh1 C14 C15 C20 121.20(15)
C13 C14 C15 Rh1 60.80(10)
C19 C14 C15 Rh1 -121.10(16)
C12 C11 C15 C14 0.70(15)
C16 C11 C15 C14 -174.91(13)
Rh1 C11 C15 C14 63.70(10)
C12 C11 C15 C20 176.00(14)
C16 C11 C15 C20 0.4(2)
Rh1 C11 C15 C20 -121.00(15)
C12 C11 C15 Rh1 -63.00(9)
C16 C11 C15 Rh1 121.39(14)
C1 Rh1 C15 C14 149.89(9)
C2 Rh1 C15 C14 55.94(10)
C13 Rh1 C15 C14 -37.14(9)
C11 Rh1 C15 C14 -116.52(12)
P1 Rh1 C15 C14 -118.02(11)
C12 Rh1 C15 C14 -79.75(9)
C1 Rh1 C15 C11 -93.58(9)
C2 Rh1 C15 C11 172.46(8)
C13 Rh1 C15 C11 79.38(8)
C14 Rh1 C15 C11 116.52(12)
P1 Rh1 C15 C11 -1.49(16)
C12 Rh1 C15 C11 36.78(7)
C1 Rh1 C15 C20 27.17(15)
C2 Rh1 C15 C20 -66.79(15)
C13 Rh1 C15 C20 -159.86(16)
C14 Rh1 C15 C20 -122.73(18)
C11 Rh1 C15 C20 120.75(18)
P1 Rh1 C15 C20 119.26(14)
C12 Rh1 C15 C20 157.53(16)
